data_2213467
loop_
_publ_author_name
'Hou, Yan-Jun'
'Yu, Ying-Hui'
'Sun, Zhi-Zhong'
'Li, Bai-Yan'
'Hou, Guang-Feng'

_publ_section_title
<i>catena</i>-Poly[[diaquabis[(4-nitrophenylsulfinyl)acetato-\k<i>O</i>]zinc(II)]-\m-4,4'-bipyridine-\k^2^<i>N</i>:<i>N</i>']
_journal_coeditor_code LH2371
_journal_issue 5
_journal_name_full 'Acta Crystallographica Section E'
_journal_page_first m1530
_journal_page_last m1530
_journal_paper_doi 10.1107/S1600536807020260
_journal_volume 63
_journal_year 2007
_chemical_formula_iupac '[Zn (C8 H6 N O5 S)2 (C10 H8 N2) (H2 O)2]'
_chemical_formula_moiety 'C26 H24 N4 O12 S2 Zn'
_chemical_formula_sum 'C26 H24 N4 O12 S2 Zn'
_chemical_formula_weight 713.98
_chemical_name_systematic
;
catena-Poly[[diaquabis[(4-nitrophenylsulfinyl)acetato-\kO]zinc(II)]-
\m-4,4'-bipyridine-\k^2^N:N']
;
_space_group_IT_number 43
_symmetry_cell_setting orthorhombic
_symmetry_space_group_name_Hall 'F 2 -2d'
_symmetry_space_group_name_H-M 'F d d 2'
_atom_sites_solution_hydrogens geom
_atom_sites_solution_primary direct
_atom_sites_solution_secondary difmap
_cell_angle_alpha 90.00
_cell_angle_beta 90.00
_cell_angle_gamma 90.00
_cell_formula_units_Z 8
_cell_length_a 20.079(4)
_cell_length_b 25.646(5)
_cell_length_c 11.485(2)
_cell_measurement_reflns_used 12942
_cell_measurement_temperature 293(2)
_cell_measurement_theta_max 54.87
_cell_measurement_theta_min 6.28
_cell_volume 5914.2(19)
_computing_cell_refinement RAPID-AUTO
_computing_data_collection 'RAPID-AUTO (Rigaku, 1998)'
_computing_data_reduction 'CrystalStructure (Rigaku/MSC, 2002)'
_computing_molecular_graphics 'SHELXTL (Sheldrick, 1997b)'
_computing_publication_material SHELXL97
_computing_structure_refinement 'SHELXL97 (Sheldrick, 1997a)'
_computing_structure_solution 'SHELXS97 (Sheldrick, 1997a)'
_diffrn_ambient_temperature 293(2)
_diffrn_measured_fraction_theta_full 0.999
_diffrn_measured_fraction_theta_max 0.999
_diffrn_measurement_device_type 'Rigaku RAXIS-RAPID'
_diffrn_measurement_method \w
_diffrn_radiation_monochromator graphite
_diffrn_radiation_source 'fine-focus sealed tube'
_diffrn_radiation_type MoK\a
_diffrn_radiation_wavelength 0.71073
_diffrn_reflns_av_R_equivalents 0.0266
_diffrn_reflns_av_sigmaI/netI 0.0266
_diffrn_reflns_limit_h_max 26
_diffrn_reflns_limit_h_min -26
_diffrn_reflns_limit_k_max 33
_diffrn_reflns_limit_k_min -33
_diffrn_reflns_limit_l_max 14
_diffrn_reflns_limit_l_min -14
_diffrn_reflns_number 14073
_diffrn_reflns_theta_full 27.44
_diffrn_reflns_theta_max 27.44
_diffrn_reflns_theta_min 3.14
_diffrn_standards_decay_% 0
_diffrn_standards_interval_count 0
_diffrn_standards_interval_time 0
_diffrn_standards_number 0
_exptl_absorpt_coefficient_mu 1.042
_exptl_absorpt_correction_T_max 0.8222
_exptl_absorpt_correction_T_min 0.7612
_exptl_absorpt_correction_type multi-scan
_exptl_absorpt_process_details '(ABSCOR; Higashi, 1995)'
_exptl_crystal_colour colourless
_exptl_crystal_density_diffrn 1.604
_exptl_crystal_density_method 'not measured'
_exptl_crystal_description block
_exptl_crystal_F_000 2928
_exptl_crystal_size_max 0.28
_exptl_crystal_size_mid 0.23
_exptl_crystal_size_min 0.20
_refine_diff_density_max 0.546
_refine_diff_density_min -0.315
_refine_ls_abs_structure_details 'Flack (1983)'
_refine_ls_abs_structure_Flack 0.022(14)
_refine_ls_extinction_method none
_refine_ls_goodness_of_fit_ref 1.074
_refine_ls_hydrogen_treatment constr
_refine_ls_matrix_type full
_refine_ls_number_parameters 206
_refine_ls_number_reflns 3335
_refine_ls_number_restraints 13
_refine_ls_restrained_S_all 1.542
_refine_ls_R_factor_all 0.0314
_refine_ls_R_factor_gt 0.0293
_refine_ls_shift/su_max 0.005
_refine_ls_shift/su_mean 0.000
_refine_ls_structure_factor_coef Fsqd
_refine_ls_weighting_details 'calc w=1/[\s^2^(Fo^2^)+(0.047P)^2^+4.1913P] where P=(Fo^2^+2Fc^2^)/3'
_refine_ls_weighting_scheme calc
_refine_ls_wR_factor_gt 0.0755
_refine_ls_wR_factor_ref 0.0772
_reflns_number_gt 3138
_reflns_number_total 3335
_reflns_threshold_expression I>2\s(I)
_cod_data_source_file lh2371.cif
_cod_data_source_block I
_cod_depositor_comments
;
The following automatic conversions were performed:
'_symmetry_cell_setting' value 'Orthorhombic' changed to 'orthorhombic'
according to '/home/saulius/struct/CIF-dictionaries/cif_core.dic'
dictionary named 'cif_core.dic' version 2.4.1 from 2010-06-29.

Automatic conversion script
Id: cif_fix_enum 1527 2010-12-29 10:47:43Z saulius 

The following automatic conversions were performed:

'_symmetry_cell_setting' value 'Orthorhombic' changed to
'orthorhombic' according to
/home/saulius/struct/CIF-dictionaries/cif_core.dic dictionary named
'cif_core.dic' version 2.4.1 from 2010-06-29.

Automatic conversion script
Id: cif_fix_values 1715 2011-07-08 13:25:40Z adriana 
;
_cod_original_cell_volume 5914(2)
_cod_database_code 2213467
_cod_database_fobs_code 2213467

loop_
_symmetry_equiv_pos_as_xyz
'x, y, z'
'-x, -y, z'
'x+1/4, -y+1/4, z+1/4'
'-x+1/4, y+1/4, z+1/4'
'x, y+1/2, z+1/2'
'-x, -y+1/2, z+1/2'
'x+1/4, -y+3/4, z+3/4'
'-x+1/4, y+3/4, z+3/4'
'x+1/2, y, z+1/2'
'-x+1/2, -y, z+1/2'
'x+3/4, -y+1/4, z+3/4'
'-x+3/4, y+1/4, z+3/4'
'x+1/2, y+1/2, z'
'-x+1/2, -y+1/2, z'
'x+3/4, -y+3/4, z+1/4'
'-x+3/4, y+3/4, z+1/4'

loop_
_atom_site_type_symbol
_atom_site_label
_atom_site_fract_x
_atom_site_fract_y
_atom_site_fract_z
_atom_site_U_iso_or_equiv
_atom_site_adp_type
_atom_site_calc_flag
_atom_site_refinement_flags
_atom_site_occupancy
C C1 0.02856(17) 0.72739(13) 0.5181(3) 0.0284(7) Uani d . 1
C C2 0.0666(2) 0.70549(15) 0.4295(3) 0.0362(8) Uani d . 1
H H1 0.0647 0.7189 0.3544 0.043 Uiso calc R 1
C C3 0.10728(19) 0.66355(14) 0.4545(3) 0.0374(9) Uani d . 1
H H2 0.1334 0.6484 0.3969 0.045 Uiso calc R 1
C C4 0.1084(2) 0.64463(14) 0.5672(3) 0.0338(8) Uani d . 1
C C5 0.0714(2) 0.66611(15) 0.6570(3) 0.0398(9) Uani d . 1
H H3 0.0733 0.6524 0.7319 0.048 Uiso calc R 1
C C6 0.0315(2) 0.70887(15) 0.6312(3) 0.0364(8) Uani d . 1
H H4 0.0069 0.7250 0.6897 0.044 Uiso calc R 1
C C7 0.03217(17) 0.83002(12) 0.4745(4) 0.0310(7) Uani d . 1
H H5 0.0590 0.8310 0.5448 0.037 Uiso calc R 1
H H6 0.0614 0.8232 0.4091 0.037 Uiso calc R 1
C C8 -0.00307(18) 0.88235(12) 0.4576(3) 0.0280(7) Uani d . 1
C C9 0.0212(2) 1.04111(14) 0.7267(4) 0.0370(8) Uani d . 1
H H7 0.0369 1.0699 0.6860 0.044 Uiso calc R 1
C C10 0.0210(2) 1.04293(17) 0.8483(4) 0.0414(9) Uani d . 1
H H8 0.0349 1.0729 0.8869 0.050 Uiso calc R 1
C C11 0.0000 1.0000 0.9105(5) 0.0300(13) Uani d S 1
C C12 0.0000 1.0000 1.0404(5) 0.0359(14) Uani d S 1
C C13 0.0321(2) 0.96088(16) 1.1036(4) 0.0383(9) Uani d . 1
H H9 0.0536 0.9338 1.0650 0.046 Uiso calc R 1
C C14 0.03179(19) 0.96264(14) 1.2234(4) 0.0355(8) Uani d . 1
H H10 0.0545 0.9369 1.2643 0.043 Uiso calc R 1
N N1 0.1489(2) 0.59871(17) 0.5925(4) 0.0506(9) Uani d . 1
N N2 0.0000 1.0000 0.6666(4) 0.0264(10) Uani d S 1
N N3 0.0000 1.0000 1.2837(4) 0.0308(11) Uani d S 1
O O1 -0.06561(15) 0.78963(11) 0.5975(3) 0.0472(7) Uani d . 1
O O2 -0.06099(15) 0.88136(10) 0.4182(3) 0.0446(7) Uani d . 1
O O3 0.03031(12) 0.92181(8) 0.4850(2) 0.0302(5) Uani d . 1
O O4 0.1760(2) 0.57580(17) 0.5154(4) 0.0837(12) Uani d U 1
O O5 0.1539(2) 0.58524(18) 0.6938(4) 0.0845(12) Uani d U 1
O O6 0.10205(11) 1.02344(9) 0.4739(2) 0.0324(5) Uani d . 1
H H12 0.1267 1.0044 0.4314 0.049 Uiso d R 1
H H11 0.0976 1.0551 0.4537 0.049 Uiso d R 1
S S2 -0.02931(4) 0.77903(3) 0.48577(9) 0.0311(2) Uani d . 1
Zn Zn1 0.0000 1.0000 0.47672(3) 0.02310(14) Uani d S 1

loop_
_atom_site_aniso_label
_atom_site_aniso_U_11
_atom_site_aniso_U_22
_atom_site_aniso_U_33
_atom_site_aniso_U_12
_atom_site_aniso_U_13
_atom_site_aniso_U_23
C1 0.0334(17) 0.0190(14) 0.0327(19) -0.0014(12) 0.0014(15) 0.0027(13)
C2 0.046(2) 0.0311(17) 0.0318(18) 0.0040(16) 0.0073(17) 0.0063(15)
C3 0.0390(19) 0.0333(18) 0.040(2) 0.0061(15) 0.0095(16) -0.0009(15)
C4 0.0373(18) 0.0277(17) 0.0365(19) 0.0073(15) -0.0023(16) 0.0044(15)
C5 0.048(2) 0.039(2) 0.0323(19) 0.0122(18) 0.0004(17) 0.0072(16)
C6 0.043(2) 0.0346(19) 0.032(2) 0.0091(16) 0.0062(16) 0.0000(15)
C7 0.0333(16) 0.0209(14) 0.0387(17) -0.0012(12) 0.0007(16) -0.0004(15)
C8 0.0412(17) 0.0217(14) 0.021(2) 0.0032(14) 0.0011(14) -0.0002(12)
C9 0.056(2) 0.0340(18) 0.0209(16) -0.0072(17) -0.0033(18) 0.0036(15)
C10 0.065(3) 0.037(2) 0.0219(19) -0.010(2) -0.0070(18) -0.0022(16)
C11 0.034(3) 0.039(3) 0.017(3) 0.000(2) 0.000 0.000
C12 0.046(4) 0.041(4) 0.020(3) -0.004(2) 0.000 0.000
C13 0.052(2) 0.039(2) 0.0238(18) 0.0089(17) 0.0028(17) -0.0022(16)
C14 0.0454(19) 0.0375(18) 0.0236(17) 0.0085(15) 0.0011(18) 0.0042(15)
N1 0.058(2) 0.048(2) 0.046(2) 0.0266(18) 0.0021(18) 0.0042(17)
N2 0.035(3) 0.027(2) 0.017(2) 0.0019(16) 0.000 0.000
N3 0.038(3) 0.035(3) 0.019(2) -0.0026(17) 0.000 0.000
O1 0.0427(15) 0.0356(15) 0.063(2) 0.0060(12) 0.0208(15) 0.0064(14)
O2 0.0513(15) 0.0249(12) 0.0578(17) 0.0043(11) -0.0216(14) -0.0069(12)
O3 0.0410(12) 0.0197(9) 0.0299(12) 0.0006(9) -0.0014(12) -0.0005(10)
O4 0.0909(16) 0.0800(16) 0.0802(17) 0.0424(12) 0.0035(13) -0.0019(12)
O5 0.0888(16) 0.0848(16) 0.0797(17) 0.0400(12) 0.0001(13) 0.0060(13)
O6 0.0356(12) 0.0293(11) 0.0323(12) 0.0041(9) 0.0041(12) 0.0017(11)
S2 0.0310(4) 0.0203(3) 0.0418(5) -0.0003(3) -0.0009(4) 0.0015(4)
Zn1 0.0327(3) 0.0192(2) 0.0174(2) -0.0002(2) 0.000 0.000

loop_
_atom_type_symbol
_atom_type_description
_atom_type_scat_dispersion_real
_atom_type_scat_dispersion_imag
_atom_type_scat_source
C C 0.0033 0.0016 'International Tables Vol C Tables 4.2.6.8 and 6.1.1.4'
H H 0.0000 0.0000 'International Tables Vol C Tables 4.2.6.8 and 6.1.1.4'
N N 0.0061 0.0033 'International Tables Vol C Tables 4.2.6.8 and 6.1.1.4'
O O 0.0106 0.0060 'International Tables Vol C Tables 4.2.6.8 and 6.1.1.4'
S S 0.1246 0.1234 'International Tables Vol C Tables 4.2.6.8 and 6.1.1.4'
Zn Zn 0.2839 1.4301 'International Tables Vol C Tables 4.2.6.8 and 6.1.1.4'

loop_
_geom_angle_atom_site_label_1
_geom_angle_atom_site_label_2
_geom_angle_atom_site_label_3
_geom_angle_site_symmetry_1
_geom_angle_site_symmetry_3
_geom_angle
C6 C1 C2 . . 121.6(3)
C6 C1 S2 . . 118.3(3)
C2 C1 S2 . . 120.0(3)
C3 C2 C1 . . 119.2(4)
C3 C2 H1 . . 120.4
C1 C2 H1 . . 120.4
C2 C3 C4 . . 118.5(3)
C2 C3 H2 . . 120.7
C4 C3 H2 . . 120.7
C3 C4 C5 . . 123.3(3)
C3 C4 N1 . . 118.5(4)
C5 C4 N1 . . 118.1(3)
C4 C5 C6 . . 117.7(3)
C4 C5 H3 . . 121.1
C6 C5 H3 . . 121.1
C1 C6 C5 . . 119.6(4)
C1 C6 H4 . . 120.2
C5 C6 H4 . . 120.2
C8 C7 S2 . . 109.2(2)
C8 C7 H5 . . 109.8
S2 C7 H5 . . 109.8
C8 C7 H6 . . 109.8
S2 C7 H6 . . 109.8
H5 C7 H6 . . 108.3
O2 C8 O3 . . 127.3(3)
O2 C8 C7 . . 117.3(3)
O3 C8 C7 . . 115.4(3)
N2 C9 C10 . . 122.9(4)
N2 C9 H7 . . 118.5
C10 C9 H7 . . 118.5
C11 C10 C9 . . 119.5(4)
C11 C10 H8 . . 120.3
C9 C10 H8 . . 120.3
C10 C11 C10 2_575 . 117.6(5)
C10 C11 C12 2_575 . 121.2(3)
C10 C11 C12 . . 121.2(3)
C13 C12 C13 2_575 . 117.4(5)
C13 C12 C11 2_575 . 121.3(3)
C13 C12 C11 . . 121.3(3)
C14 C13 C12 . . 119.6(4)
C14 C13 H9 . . 120.2
C12 C13 H9 . . 120.2
N3 C14 C13 . . 122.7(4)
N3 C14 H10 . . 118.6
C13 C14 H10 . . 118.6
O4 N1 O5 . . 122.0(4)
O4 N1 C4 . . 120.3(4)
O5 N1 C4 . . 117.7(4)
C9 N2 C9 . 2_575 117.5(5)
C9 N2 Zn1 . . 121.3(2)
C9 N2 Zn1 2_575 . 121.3(2)
C14 N3 C14 . 2_575 117.9(5)
C14 N3 Zn1 . 1_556 121.0(3)
C14 N3 Zn1 2_575 1_556 121.0(3)
C8 O3 Zn1 . . 127.2(2)
Zn1 O6 H12 . . 113.9
Zn1 O6 H11 . . 100.0
H12 O6 H11 . . 117.0
O1 S2 C1 . . 105.68(17)
O1 S2 C7 . . 105.22(18)
C1 S2 C7 . . 96.11(15)
O3 Zn1 O3 . 2_575 174.79(15)
O3 Zn1 O6 . 2_575 90.57(9)
O3 Zn1 O6 2_575 2_575 89.50(9)
O3 Zn1 O6 . . 89.50(9)
O3 Zn1 O6 2_575 . 90.57(9)
O6 Zn1 O6 2_575 . 178.29(15)
O3 Zn1 N2 . . 87.39(7)
O3 Zn1 N2 2_575 . 87.39(7)
O6 Zn1 N2 2_575 . 90.86(7)
O6 Zn1 N2 . . 90.86(7)
O3 Zn1 N3 . 1_554 92.61(7)
O3 Zn1 N3 2_575 1_554 92.61(7)
O6 Zn1 N3 2_575 1_554 89.14(7)
O6 Zn1 N3 . 1_554 89.14(7)
N2 Zn1 N3 . 1_554 180.000(3)

loop_
_geom_bond_atom_site_label_1
_geom_bond_atom_site_label_2
_geom_bond_site_symmetry_2
_geom_bond_distance
C1 C6 . 1.384(5)
C1 C2 . 1.391(5)
C1 S2 . 1.801(3)
C2 C3 . 1.381(5)
C2 H1 . 0.9300
C3 C4 . 1.383(5)
C3 H2 . 0.9300
C4 C5 . 1.384(6)
C4 N1 . 1.460(5)
C5 C6 . 1.390(5)
C5 H3 . 0.9300
C6 H4 . 0.9300
C7 C8 . 1.530(4)
C7 S2 . 1.803(3)
C7 H5 . 0.9700
C7 H6 . 0.9700
C8 O2 . 1.248(5)
C8 O3 . 1.254(4)
C9 N2 . 1.330(4)
C9 C10 . 1.397(6)
C9 H7 . 0.9300
C10 C11 . 1.379(5)
C10 H8 . 0.9300
C11 C10 2_575 1.379(5)
C11 C12 . 1.492(6)
C12 C13 2_575 1.396(5)
C12 C13 . 1.396(5)
C13 C14 . 1.377(6)
C13 H9 . 0.9300
C14 N3 . 1.343(5)
C14 H10 . 0.9300
N1 O4 . 1.194(6)
N1 O5 . 1.217(6)
N2 C9 2_575 1.330(4)
N2 Zn1 . 2.181(4)
N3 C14 2_575 1.343(5)
N3 Zn1 1_556 2.217(5)
O1 S2 . 1.500(3)
O3 Zn1 . 2.098(2)
O6 Zn1 . 2.136(2)
O6 H12 . 0.8500
O6 H11 . 0.8501
Zn1 O3 2_575 2.098(2)
Zn1 O6 2_575 2.136(2)
Zn1 N3 1_554 2.217(5)

loop_
_geom_hbond_atom_site_label_D
_geom_hbond_atom_site_label_H
_geom_hbond_atom_site_label_A
_geom_hbond_site_symmetry_A
_geom_hbond_distance_DH
_geom_hbond_distance_HA
_geom_hbond_distance_DA
_geom_hbond_angle_DHA
O6 H12 O1 7_564 0.85 1.88 2.731(4) 175.7
O6 H11 O2 2_575 0.85 1.83 2.655(4) 162.2
